data_8101296
loop_
_publ_author_name
'Rabe, Gerd W.'
'Yap, Glenn P. A.'

_publ_section_title
;
Crystal structure of samarium tris[bis(dimethylsilyl)amide]-bis
(tetrahydrofuran), Sm[N(SiHMe~2~)~2~]~3~(THF)~2~
;
_journal_issue 3
_journal_name_full 'Zeitschrift f\"ur Kristallographie - New Crystal Structures'
_journal_page_first 457
_journal_page_last 458
_journal_volume 215
_journal_year 2000
_chemical_formula_structural 'Sm[N(Si Me2)2]3(T H F)2'
_chemical_formula_sum 'C20 H58 N3 O2 Si6 Sm'
_chemical_formula_weight 691.58
_space_group_IT_number 14
_symmetry_cell_setting monoclinic
_symmetry_space_group_name_Hall '-P 2ybc'
_symmetry_space_group_name_H-M 'P 1 21/c 1'
_cell_angle_alpha 90.00
_cell_angle_beta 91.191(2)
_cell_angle_gamma 90.00
_cell_formula_units_Z 4
_cell_length_a 13.146(2)
_cell_length_b 16.377(2)
_cell_length_c 16.853(2)
_cell_measurement_temperature 203(2)
_cell_volume 3627.7(7)
_diffrn_ambient_temperature 203(2)
_exptl_crystal_density_diffrn 1.266
_cod_depositor_comments
;
The following automatic conversions were performed:
'_symmetry_cell_setting' value 'Monoclinic' changed to 'monoclinic'
according to '/home/saulius/struct/CIF-dictionaries/cif_core.dic'
dictionary named 'cif_core.dic' version 2.4.1 from 2010-06-29.

Automatic conversion script
Id: cif_fix_enum 1527 2010-12-29 10:47:43Z saulius 
;
_cod_original_sg_symbol_H-M 'P 21/c'
_cod_database_code 8101296

loop_
_symmetry_equiv_pos_as_xyz
'x, y, z'
'-x, y+1/2, -z+1/2'
'-x, -y, -z'
'x, -y-1/2, z-1/2'

loop_
_atom_site_label
_atom_site_type_symbol
_atom_site_fract_x
_atom_site_fract_y
_atom_site_fract_z
_atom_site_U_iso_or_equiv
_atom_site_adp_type
_atom_site_occupancy
_atom_site_symmetry_multiplicity
_atom_site_Wyckoff_symbol
_atom_site_calc_flag
_atom_site_refinement_flags
_atom_site_disorder_assembly
_atom_site_disorder_group
Sm Sm 0.253693(10) 0.468922(8) 0.230364(8) 0.02914(5) Uani 1 4 e d . . .
Si1 Si 0.26026(8) 0.26994(7) 0.28028(6) 0.0538(2) Uani 1 4 e d . . .
H1 H 0.3094 0.3139 0.3326 0.065 Uiso 1 4 e calc R . .
Si2 Si 0.21307(7) 0.30015(6) 0.10570(6) 0.0448(2) Uani 1 4 e d . . .
H2 H 0.1725 0.3627 0.0696 0.054 Uiso 1 4 e calc R . .
Si3 Si 0.15016(8) 0.63236(6) 0.11922(5) 0.0499(2) Uani 1 4 e d . . .
H3 H 0.0997 0.6298 0.1847 0.060 Uiso 1 4 e calc R . .
Si4 Si 0.32959(9) 0.53624(7) 0.05909(7) 0.0582(3) Uani 1 4 e d . . .
H4 H 0.3708 0.4683 0.0832 0.070 Uiso 1 4 e calc R . .
Si5 Si 0.30129(7) 0.63769(5) 0.34829(5) 0.04087(19) Uani 1 4 e d . . .
H5 H 0.3422 0.6490 0.2796 0.049 Uiso 1 4 e calc R . .
Si6 Si 0.23018(8) 0.48810(6) 0.43445(6) 0.0465(2) Uani 1 4 e d . . .
H6 H 0.1810 0.4229 0.4122 0.056 Uiso 1 4 e calc R . .
N1 N 0.24090(18) 0.33034(16) 0.20038(17) 0.0423(6) Uani 1 4 e d . . .
N2 N 0.2390(2) 0.55791(17) 0.12503(16) 0.0426(6) Uani 1 4 e d . . .
N3 N 0.2620(2) 0.53884(15) 0.35050(15) 0.0381(5) Uani 1 4 e d . . .
O1 O 0.43968(16) 0.44536(15) 0.24762(14) 0.0474(5) Uani 1 4 e d . . .
O2 O 0.06755(16) 0.46153(13) 0.24704(13) 0.0425(5) Uani 1 4 e d . . .
C1 C 0.3407(4) 0.1782(3) 0.2621(3) 0.0904(16) Uani 1 4 e d . . .
H1A H 0.4030 0.1948 0.2367 0.136 Uiso 1 4 e calc R . .
H1B H 0.3038 0.1403 0.2279 0.136 Uiso 1 4 e calc R . .
H1C H 0.3573 0.1518 0.3123 0.136 Uiso 1 4 e calc R . .
C2 C 0.1416(4) 0.2346(3) 0.3288(3) 0.0811(14) Uani 1 4 e d . . .
H2A H 0.0982 0.2812 0.3389 0.122 Uiso 1 4 e calc R . .
H2B H 0.1590 0.2078 0.3785 0.122 Uiso 1 4 e calc R . .
H2C H 0.1059 0.1965 0.2940 0.122 Uiso 1 4 e calc R . .
C3 C 0.3257(3) 0.2701(3) 0.0478(2) 0.0639(10) Uani 1 4 e d . . .
H3A H 0.3765 0.3130 0.0512 0.096 Uiso 1 4 e calc R . .
H3B H 0.3054 0.2619 -0.0073 0.096 Uiso 1 4 e calc R . .
H3C H 0.3540 0.2199 0.0692 0.096 Uiso 1 4 e calc R . .
C4 C 0.1183(3) 0.2151(2) 0.0978(3) 0.0663(11) Uani 1 4 e d . . .
H4A H 0.0580 0.2294 0.1270 0.099 Uiso 1 4 e calc R . .
H4B H 0.1479 0.1656 0.1200 0.099 Uiso 1 4 e calc R . .
H4C H 0.0999 0.2061 0.0425 0.099 Uiso 1 4 e calc R . .
C5 C 0.2043(4) 0.7377(2) 0.1113(3) 0.0851(15) Uani 1 4 e d . . .
H5A H 0.2536 0.7465 0.1541 0.128 Uiso 1 4 e calc R . .
H5B H 0.1499 0.7775 0.1151 0.128 Uiso 1 4 e calc R . .
H5C H 0.2373 0.7437 0.0607 0.128 Uiso 1 4 e calc R . .
C6 C 0.0566(4) 0.6188(3) 0.0365(3) 0.0896(16) Uani 1 4 e d . . .
H6A H 0.0282 0.5642 0.0386 0.134 Uiso 1 4 e calc R . .
H6B H 0.0902 0.6264 -0.0136 0.134 Uiso 1 4 e calc R . .
H6C H 0.0025 0.6586 0.0413 0.134 Uiso 1 4 e calc R . .
C7 C 0.4352(4) 0.6117(3) 0.0563(4) 0.106(2) Uani 1 4 e d . . .
H7A H 0.4488 0.6257 0.0016 0.159 Uiso 1 4 e calc R . .
H7B H 0.4959 0.5882 0.0808 0.159 Uiso 1 4 e calc R . .
H7C H 0.4162 0.6605 0.0850 0.159 Uiso 1 4 e calc R . .
C8 C 0.2839(5) 0.5166(4) -0.0449(3) 0.1003(19) Uani 1 4 e d . . .
H8A H 0.3242 0.5482 -0.0814 0.150 Uiso 1 4 e calc R . .
H8B H 0.2130 0.5324 -0.0504 0.150 Uiso 1 4 e calc R . .
H8C H 0.2907 0.4589 -0.0568 0.150 Uiso 1 4 e calc R . .
C9 C 0.3993(3) 0.6661(2) 0.4247(3) 0.0631(10) Uani 1 4 e d . . .
H9A H 0.4552 0.6275 0.4232 0.095 Uiso 1 4 e calc R . .
H9B H 0.3694 0.6651 0.4768 0.095 Uiso 1 4 e calc R . .
H9C H 0.4246 0.7206 0.4138 0.095 Uiso 1 4 e calc R . .
C10 C 0.1970(3) 0.7145(2) 0.3564(2) 0.0597(9) Uani 1 4 e d . . .
H10A H 0.1436 0.7024 0.3176 0.090 Uiso 1 4 e calc R . .
H10B H 0.2238 0.7687 0.3466 0.090 Uiso 1 4 e calc R . .
H10C H 0.1693 0.7124 0.4093 0.090 Uiso 1 4 e calc R . .
C11 C 0.3424(4) 0.4535(3) 0.4957(3) 0.0736(13) Uani 1 4 e d . . .
H11A H 0.3896 0.4247 0.4622 0.110 Uiso 1 4 e calc R . .
H11B H 0.3197 0.4173 0.5373 0.110 Uiso 1 4 e calc R . .
H11C H 0.3760 0.5005 0.5193 0.110 Uiso 1 4 e calc R . .
C12 C 0.1455(4) 0.5458(3) 0.5023(3) 0.0766(13) Uani 1 4 e d . . .
H12A H 0.0857 0.5644 0.4729 0.115 Uiso 1 4 e calc R . .
H12B H 0.1819 0.5924 0.5241 0.115 Uiso 1 4 e calc R . .
H12C H 0.1248 0.5103 0.5452 0.115 Uiso 1 4 e calc R . .
C13 C 0.4968(3) 0.3831(3) 0.2064(3) 0.0747(13) Uani 1 4 e d . . .
H13A H 0.4562 0.3333 0.2004 0.090 Uiso 1 4 e calc R . .
H13B H 0.5153 0.4025 0.1536 0.090 Uiso 1 4 e calc R . .
C14 C 0.5871(4) 0.3673(4) 0.2541(4) 0.105(2) Uani 1 4 e d . . .
H14A H 0.5787 0.3170 0.2848 0.125 Uiso 1 4 e calc R . .
H14B H 0.6461 0.3608 0.2201 0.125 Uiso 1 4 e calc R . .
C15 C 0.6018(5) 0.4329(6) 0.3047(6) 0.179(5) Uani 1 4 e d . . .
H15A H 0.6596 0.4657 0.2875 0.215 Uiso 1 4 e calc R . .
H15B H 0.6163 0.4134 0.3587 0.215 Uiso 1 4 e calc R . .
C16 C 0.5078(3) 0.4829(3) 0.3030(3) 0.0781(15) Uani 1 4 e d . . .
H16A H 0.4778 0.4845 0.3558 0.094 Uiso 1 4 e calc R . .
H16B H 0.5229 0.5389 0.2866 0.094 Uiso 1 4 e calc R . .
C17 C 0.0058(3) 0.5077(3) 0.3016(2) 0.0576(9) Uani 1 4 e d . . .
H17A H 0.0286 0.5646 0.3047 0.069 Uiso 1 4 e calc R . .
H17B H 0.0093 0.4838 0.3548 0.069 Uiso 1 4 e calc R . .
C18 C -0.0998(3) 0.5025(3) 0.2673(3) 0.0764(13) Uani 1 4 e d . . .
H18A H -0.1502 0.5051 0.3093 0.092 Uiso 1 4 e calc R . .
H18B H -0.1128 0.5470 0.2297 0.092 Uiso 1 4 e calc R . .
C19 C -0.1034(3) 0.4257(4) 0.2284(4) 0.104(2) Uani 1 4 e d . . .
H19A H -0.1532 0.4266 0.1844 0.124 Uiso 1 4 e calc R . .
H19B H -0.1219 0.3824 0.2655 0.124 Uiso 1 4 e calc R . .
C20 C 0.0015(3) 0.4126(3) 0.1985(3) 0.0765(14) Uani 1 4 e d . . .
H20A H 0.0205 0.3549 0.2026 0.092 Uiso 1 4 e calc R . .
H20B H 0.0054 0.4293 0.1428 0.092 Uiso 1 4 e calc R . .

loop_
_atom_site_aniso_label
_atom_site_aniso_U_11
_atom_site_aniso_U_22
_atom_site_aniso_U_33
_atom_site_aniso_U_23
_atom_site_aniso_U_13
_atom_site_aniso_U_12
Sm 0.02884(8) 0.03049(8) 0.02810(8) 0.00022(5) 0.00096(5) 0.00020(5)
Si1 0.0604(6) 0.0498(6) 0.0513(6) -0.0006(4) 0.0022(5) -0.0077(4)
Si2 0.0421(5) 0.0393(5) 0.0529(5) -0.0065(4) -0.0027(4) 0.0006(4)
Si3 0.0629(6) 0.0498(5) 0.0370(4) 0.0040(4) -0.0017(4) 0.0061(4)
Si4 0.0622(7) 0.0616(7) 0.0514(6) 0.0188(5) 0.0132(5) 0.0099(5)
Si5 0.0426(5) 0.0395(4) 0.0406(4) -0.0032(3) 0.0023(3) -0.0020(4)
Si6 0.0590(6) 0.0410(5) 0.0394(5) -0.0006(4) -0.0047(4) -0.0102(4)
N1 0.0345(13) 0.0365(14) 0.0559(16) -0.0056(12) 0.0041(11) 0.0009(10)
N2 0.0470(15) 0.0429(14) 0.0378(14) 0.0084(11) -0.0010(11) -0.0030(12)
N3 0.0400(14) 0.0396(14) 0.0346(12) -0.0033(10) -0.0024(10) 0.0000(10)
O1 0.0328(11) 0.0538(13) 0.0556(14) -0.0131(11) 0.0006(10) 0.0042(10)
O2 0.0294(10) 0.0544(14) 0.0436(12) -0.0138(9) 0.0034(9) -0.0026(9)
C1 0.100(4) 0.069(3) 0.102(4) 0.026(3) -0.004(3) 0.033(3)
C2 0.099(3) 0.072(3) 0.074(3) -0.001(2) 0.029(3) -0.030(3)
C3 0.066(2) 0.063(2) 0.063(2) -0.0188(19) 0.0107(19) 0.0018(19)
C4 0.060(2) 0.064(2) 0.074(3) -0.014(2) -0.009(2) -0.0165(19)
C5 0.126(4) 0.044(2) 0.086(3) 0.014(2) -0.004(3) 0.006(2)
C6 0.069(3) 0.124(4) 0.075(3) -0.012(3) -0.024(2) 0.025(3)
C7 0.073(3) 0.102(4) 0.145(5) 0.042(4) 0.037(3) -0.008(3)
C8 0.123(5) 0.131(5) 0.048(2) 0.004(3) 0.019(3) 0.033(4)
C9 0.056(2) 0.054(2) 0.079(3) -0.0165(19) -0.0143(19) -0.0081(17)
C10 0.066(2) 0.047(2) 0.065(2) -0.0048(17) -0.0029(19) 0.0093(17)
C11 0.098(4) 0.060(3) 0.062(3) 0.0130(19) -0.027(2) -0.007(2)
C12 0.092(3) 0.084(3) 0.055(2) -0.003(2) 0.028(2) -0.018(2)
C13 0.047(2) 0.083(3) 0.094(3) -0.041(3) -0.005(2) 0.019(2)
C14 0.067(3) 0.112(4) 0.133(5) -0.042(4) -0.032(3) 0.045(3)
C15 0.091(4) 0.222(8) 0.221(9) -0.150(8) -0.090(5) 0.093(5)
C16 0.037(2) 0.088(3) 0.109(4) -0.046(3) -0.009(2) -0.0004(19)
C17 0.0396(18) 0.076(2) 0.058(2) -0.0232(19) 0.0123(16) -0.0034(17)
C18 0.040(2) 0.100(3) 0.089(3) -0.035(3) 0.003(2) 0.008(2)
C19 0.042(2) 0.116(5) 0.152(5) -0.060(4) -0.013(3) 0.001(3)
C20 0.043(2) 0.091(3) 0.095(3) -0.047(3) -0.016(2) 0.002(2)

loop_
_geom_bond_atom_site_label_1
_geom_bond_atom_site_label_2
_geom_bond_distance
_geom_bond_site_symmetry_2
_geom_bond_publ_flag
Sm N2 2.302(3) . ?
Sm N3 2.327(2) . ?
Sm N1 2.330(3) . ?
Sm O2 2.472(2) . ?
Sm O1 2.486(2) . ?
Sm Si4 3.2654(11) . ?
Sm Si1 3.3663(11) . ?
Sm Si5 3.4539(9) . ?
Si1 N1 1.686(3) . ?
Si1 C1 1.866(5) . ?
Si1 C2 1.868(4) . ?
Si2 N1 1.703(3) . ?
Si2 C3 1.856(4) . ?
Si2 C4 1.872(4) . ?
Si3 N2 1.690(3) . ?
Si3 C6 1.853(4) . ?
Si3 C5 1.872(4) . ?
Si4 N2 1.683(3) . ?
Si4 C7 1.860(5) . ?
Si4 C8 1.868(5) . ?
Si5 N3 1.700(3) . ?
Si5 C9 1.862(4) . ?
Si5 C10 1.869(4) . ?
Si6 N3 1.701(3) . ?
Si6 C12 1.869(4) . ?
Si6 C11 1.870(4) . ?
O1 C16 1.420(4) . ?
O1 C13 1.451(4) . ?
O2 C20 1.427(4) . ?
O2 C17 1.451(4) . ?
C13 C14 1.443(6) . ?
C14 C15 1.382(8) . ?
C15 C16 1.483(6) . ?
C17 C18 1.495(5) . ?
C18 C19 1.418(7) . ?
C19 C20 1.494(6) . ?
